data_7152734
loop_
_publ_author_name
'Narcis, Maurice J.'
'Sprague, Daniel J.'
'Captain, Burjor'
'Takenaka, Norito'

_publ_section_title
;
 Enantio- and periselective nitroalkene Diels-Alder reaction.
;
_journal_issue 46
_journal_name_full 'Organic &amp; biomolecular chemistry'
_journal_page_first 9134
_journal_page_last 9136
_journal_paper_doi 10.1039/c2ob26674a
_journal_volume 10
_journal_year 2012
_chemical_absolute_configuration ad
_chemical_formula_sum 'C19 H24 Cl N O2'
_chemical_formula_weight 333.84
_chemical_name_systematic
;
?
;
_space_group_IT_number 1
_symmetry_cell_setting triclinic
_symmetry_space_group_name_Hall 'P 1'
_symmetry_space_group_name_H-M 'P 1'
_atom_sites_solution_hydrogens geom
_atom_sites_solution_primary direct
_atom_sites_solution_secondary difmap
_audit_creation_method SHELXL-97
_cell_angle_alpha 93.3550(10)
_cell_angle_beta 95.3230(10)
_cell_angle_gamma 93.6820(10)
_cell_formula_units_Z 4
_cell_length_a 8.3206(4)
_cell_length_b 8.3369(4)
_cell_length_c 25.7561(14)
_cell_measurement_reflns_used 5152
_cell_measurement_temperature 100
_cell_measurement_theta_max 26.33
_cell_measurement_theta_min 2.39
_cell_volume 1771.53(15)
_computing_cell_refinement 'SAINT+ V7.46A (Bruker, 2007)'
_computing_data_collection 'APEX2 v2.2-0 (Bruker, 2007)'
_computing_data_reduction 'SAINT+ V7.46A (Bruker, 2007)'
_computing_molecular_graphics 'XSHELL v4.02 (Bruker, 2000)'
_computing_publication_material 'XCIF v6.12 (Bruker, 2001)'
_computing_structure_refinement 'SHELXL-97 (Sheldrick, 2008)'
_computing_structure_solution 'SHELXS-97 (Sheldrick, 2008)'
_diffrn_ambient_temperature 100
_diffrn_measured_fraction_theta_full 0.999
_diffrn_measured_fraction_theta_max 0.999
_diffrn_measurement_device_type 'Bruker SMART APEX2 CCD diffractometer'
_diffrn_measurement_method 'omega scans'
_diffrn_radiation_monochromator graphite
_diffrn_radiation_source 'fine-focus sealed tube'
_diffrn_radiation_type MoK\a
_diffrn_radiation_wavelength 0.71073
_diffrn_reflns_av_R_equivalents 0.0253
_diffrn_reflns_av_sigmaI/netI 0.0594
_diffrn_reflns_limit_h_max 10
_diffrn_reflns_limit_h_min -10
_diffrn_reflns_limit_k_max 10
_diffrn_reflns_limit_k_min -10
_diffrn_reflns_limit_l_max 32
_diffrn_reflns_limit_l_min -32
_diffrn_reflns_number 19842
_diffrn_reflns_theta_full 27.00
_diffrn_reflns_theta_max 27.00
_diffrn_reflns_theta_min 1.59
_exptl_absorpt_coefficient_mu 0.225
_exptl_absorpt_correction_T_max 0.9866
_exptl_absorpt_correction_T_min 0.9154
_exptl_absorpt_correction_type multi-scan
_exptl_absorpt_process_details '(SADABS 2007/4 Bruker)'
_exptl_crystal_colour colourless
_exptl_crystal_density_diffrn 1.252
_exptl_crystal_density_method 'not measured'
_exptl_crystal_description Plate
_exptl_crystal_F_000 712
_exptl_crystal_size_max 0.40
_exptl_crystal_size_mid 0.32
_exptl_crystal_size_min 0.06
_refine_diff_density_max 0.302
_refine_diff_density_min -0.239
_refine_diff_density_rms 0.044
_refine_ls_abs_structure_details 'Flack H D (1983), Acta Cryst. A39, 876-881, 6821 Friedel Pairs'
_refine_ls_abs_structure_Flack -0.03(3)
_refine_ls_extinction_method none
_refine_ls_goodness_of_fit_ref 1.036
_refine_ls_hydrogen_treatment constr
_refine_ls_matrix_type full
_refine_ls_number_parameters 849
_refine_ls_number_reflns 14565
_refine_ls_number_restraints 3
_refine_ls_restrained_S_all 1.036
_refine_ls_R_factor_all 0.0552
_refine_ls_R_factor_gt 0.0453
_refine_ls_shift/su_max 0.001
_refine_ls_shift/su_mean 0.000
_refine_ls_structure_factor_coef Fsqd
_refine_ls_weighting_details 'calc w=1/[\s^2^(Fo^2^)+(0.0341P)^2^+0.1582P] where P=(Fo^2^+2Fc^2^)/3'
_refine_ls_weighting_scheme calc
_refine_ls_wR_factor_gt 0.0873
_refine_ls_wR_factor_ref 0.0925
_reflns_number_gt 12543
_reflns_number_total 14565
_reflns_threshold_expression >2sigma(I)
_cod_data_source_file c2ob26674a.txt
_cod_data_source_block collect_0m
_cod_depositor_comments
;
The following automatic conversions were performed:

'_symmetry_cell_setting' value 'Triclinic' changed to 'triclinic'
according to /home/saulius/struct/CIF-dictionaries/cif_core.dic
dictionary named 'cif_core.dic' version 2.4.2 from
2011-04-26.

'_exptl_absorpt_correction_type' value 'Multi-scan'
changed to 'multi-scan' according to
/home/saulius/struct/CIF-dictionaries/cif_core.dic dictionary named
'cif_core.dic' version 2.4.2 from 2011-04-26.

Automatic conversion script
Id: cif_fix_values 1891 2012-01-12 08:04:46Z andrius 
;
_cod_original_sg_symbol_H-M P1
_cod_database_code 7152734

loop_
_symmetry_equiv_pos_as_xyz
'x, y, z'

loop_
_atom_site_label
_atom_site_type_symbol
_atom_site_fract_x
_atom_site_fract_y
_atom_site_fract_z
_atom_site_U_iso_or_equiv
_atom_site_adp_type
_atom_site_occupancy
_atom_site_symmetry_multiplicity
_atom_site_calc_flag
_atom_site_refinement_flags
Cl1 Cl 0.13632(8) 0.49795(8) 0.90146(3) 0.03466(16) Uani 1 1 d .
Cl2 Cl 0.63287(8) 1.15219(8) 0.48502(3) 0.03448(16) Uani 1 1 d .
Cl3 Cl 0.94053(7) 0.81749(8) 0.43036(3) 0.03566(17) Uani 1 1 d .
Cl4 Cl 1.08410(11) 0.11909(10) 0.01364(3) 0.0544(2) Uani 1 1 d .
O1 O 0.9914(3) -0.3716(3) 0.78603(8) 0.0458(6) Uani 1 1 d .
O2 O 1.1396(2) -0.2011(3) 0.74789(9) 0.0493(6) Uani 1 1 d .
O3 O -0.1469(2) 0.3304(2) 0.64361(8) 0.0373(5) Uani 1 1 d .
O4 O -0.1395(2) 0.5840(2) 0.66790(7) 0.0297(4) Uani 1 1 d .
O5 O 0.0391(3) -0.0417(2) 0.27215(8) 0.0395(5) Uani 1 1 d .
O6 O 0.2804(2) -0.0461(2) 0.24726(7) 0.0333(5) Uani 1 1 d .
O7 O 0.2597(4) 1.0268(3) 0.12830(9) 0.0589(7) Uani 1 1 d .
O8 O 0.4497(4) 1.1951(3) 0.16559(9) 0.0652(8) Uani 1 1 d .
N1 N 1.0124(3) -0.2458(3) 0.76576(9) 0.0351(6) Uani 1 1 d .
N2 N -0.0727(2) 0.4589(3) 0.65804(8) 0.0247(5) Uani 1 1 d .
N3 N 0.1604(3) 0.0252(3) 0.25745(8) 0.0263(5) Uani 1 1 d .
N4 N 0.3964(4) 1.0585(3) 0.14843(10) 0.0445(7) Uani 1 1 d .
C1 C 0.3164(3) 0.4265(3) 0.88240(10) 0.0262(6) Uani 1 1 d .
C2 C 0.4054(3) 0.3356(3) 0.91602(10) 0.0259(6) Uani 1 1 d .
H2 H 0.3711 0.3142 0.9484 0.031 Uiso 1 1 calc R
C3 C 0.5470(3) 0.2767(3) 0.90062(9) 0.0241(5) Uani 1 1 d .
H3 H 0.6081 0.2164 0.9233 0.029 Uiso 1 1 calc R
C4 C 0.6002(3) 0.3053(3) 0.85221(9) 0.0223(5) Uani 1 1 d .
C5 C 0.5080(3) 0.4014(3) 0.81982(10) 0.0233(5) Uani 1 1 d .
H5 H 0.5432 0.4262 0.7878 0.028 Uiso 1 1 calc R
C6 C 0.3657(3) 0.4602(3) 0.83442(10) 0.0244(5) Uani 1 1 d .
H6 H 0.3044 0.5216 0.8121 0.029 Uiso 1 1 calc R
C7 C 0.7578(3) 0.2424(3) 0.83699(10) 0.0240(6) Uani 1 1 d .
H7A H 0.8229 0.2219 0.8688 0.029 Uiso 1 1 calc R
H7B H 0.8157 0.3277 0.8207 0.029 Uiso 1 1 calc R
C8 C 0.7478(3) 0.0880(3) 0.79975(9) 0.0221(5) Uani 1 1 d .
C9 C 0.9213(3) 0.0247(3) 0.79859(9) 0.0235(6) Uani 1 1 d .
C10 C 0.8790(3) -0.1301(3) 0.76084(10) 0.0270(6) Uani 1 1 d .
H10 H 0.8647 -0.0984 0.7247 0.032 Uiso 1 1 calc R
C11 C 0.7175(3) -0.1979(3) 0.77631(11) 0.0291(6) Uani 1 1 d .
H11A H 0.7268 -0.3035 0.7898 0.035 Uiso 1 1 calc R
H11B H 0.6352 -0.2058 0.7468 0.035 Uiso 1 1 calc R
C12 C 0.6770(3) -0.0718(3) 0.81988(10) 0.0230(5) Uani 1 1 d .
C13 C 0.4993(3) -0.0886(4) 0.82990(12) 0.0353(7) Uani 1 1 d .
H13A H 0.4805 -0.0133 0.8580 0.053 Uiso 1 1 calc R
H13B H 0.4722 -0.1962 0.8392 0.053 Uiso 1 1 calc R
H13C H 0.4333 -0.0670 0.7989 0.053 Uiso 1 1 calc R
C14 C 0.6662(4) 0.1283(4) 0.74652(10) 0.0352(7) Uani 1 1 d .
H14A H 0.5571 0.1546 0.7503 0.053 Uiso 1 1 calc R
H14B H 0.6653 0.0368 0.7220 0.053 Uiso 1 1 calc R
H14C H 0.7253 0.2185 0.7340 0.053 Uiso 1 1 calc R
C15 C 1.0530(3) 0.1417(4) 0.78325(11) 0.0377(7) Uani 1 1 d .
H15A H 1.1525 0.0895 0.7830 0.057 Uiso 1 1 calc R
H15B H 1.0675 0.2334 0.8080 0.057 Uiso 1 1 calc R
H15C H 1.0226 0.1764 0.7490 0.057 Uiso 1 1 calc R
C16 C 0.9451(3) -0.0408(3) 0.85292(9) 0.0208(5) Uani 1 1 d .
C17 C 0.8020(3) -0.0967(3) 0.86559(9) 0.0218(5) Uani 1 1 d .
C18 C 0.7630(4) -0.1891(4) 0.91127(11) 0.0375(7) Uani 1 1 d .
H18A H 0.8597 -0.1959 0.9342 0.056 Uiso 1 1 calc R
H18B H 0.7196 -0.2957 0.8992 0.056 Uiso 1 1 calc R
H18C H 0.6847 -0.1353 0.9297 0.056 Uiso 1 1 calc R
C19 C 1.1101(3) -0.0502(4) 0.88137(10) 0.0317(6) Uani 1 1 d .
H19A H 1.1711 -0.1220 0.8618 0.048 Uiso 1 1 calc R
H19B H 1.0991 -0.0897 0.9152 0.048 Uiso 1 1 calc R
H19C H 1.1655 0.0550 0.8853 0.048 Uiso 1 1 calc R
C21 C 0.5762(3) 0.9710(3) 0.51141(10) 0.0225(5) Uani 1 1 d .
C22 C 0.4392(3) 0.8812(3) 0.48985(9) 0.0234(6) Uani 1 1 d .
H22 H 0.3762 0.9173 0.4618 0.028 Uiso 1 1 calc R
C23 C 0.3962(3) 0.7365(3) 0.51042(9) 0.0199(5) Uani 1 1 d .
H23 H 0.3032 0.6761 0.4960 0.024 Uiso 1 1 calc R
C24 C 0.4901(3) 0.6792(3) 0.55262(9) 0.0192(5) Uani 1 1 d .
C25 C 0.6270(3) 0.7742(3) 0.57327(10) 0.0237(5) Uani 1 1 d .
H25 H 0.6913 0.7390 0.6012 0.028 Uiso 1 1 calc R
C26 C 0.6704(3) 0.9198(3) 0.55338(10) 0.0254(6) Uani 1 1 d .
H26 H 0.7618 0.9822 0.5681 0.030 Uiso 1 1 calc R
C27 C 0.4499(3) 0.5136(3) 0.57044(9) 0.0197(5) Uani 1 1 d .
H27A H 0.5515 0.4654 0.5786 0.024 Uiso 1 1 calc R
H27B H 0.3933 0.4501 0.5408 0.024 Uiso 1 1 calc R
C28 C 0.3482(3) 0.4923(3) 0.61767(9) 0.0167(5) Uani 1 1 d .
C29 C 0.1713(3) 0.5480(3) 0.61212(8) 0.0175(5) Uani 1 1 d .
C30 C 0.1095(3) 0.4740(3) 0.66283(9) 0.0186(5) Uani 1 1 d .
H30 H 0.1493 0.5447 0.6937 0.022 Uiso 1 1 calc R
C31 C 0.1877(3) 0.3126(3) 0.66605(9) 0.0219(5) Uani 1 1 d .
H31A H 0.1064 0.2229 0.6631 0.026 Uiso 1 1 calc R
H31B H 0.2562 0.3092 0.6985 0.026 Uiso 1 1 calc R
C32 C 0.2886(3) 0.3104(3) 0.61839(9) 0.0184(5) Uani 1 1 d .
C33 C 0.4174(3) 0.1877(3) 0.62058(10) 0.0256(6) Uani 1 1 d .
H33A H 0.4690 0.1860 0.5888 0.038 Uiso 1 1 calc R
H33B H 0.3674 0.0828 0.6247 0.038 Uiso 1 1 calc R
H33C H 0.4966 0.2173 0.6496 0.038 Uiso 1 1 calc R
C34 C 0.4498(3) 0.5652(3) 0.66723(9) 0.0253(6) Uani 1 1 d .
H34A H 0.4777 0.6771 0.6634 0.038 Uiso 1 1 calc R
H34B H 0.5468 0.5093 0.6725 0.038 Uiso 1 1 calc R
H34C H 0.3884 0.5546 0.6968 0.038 Uiso 1 1 calc R
C35 C 0.1464(3) 0.7269(3) 0.60998(10) 0.0231(5) Uani 1 1 d .
H35A H 0.0338 0.7438 0.6115 0.035 Uiso 1 1 calc R
H35B H 0.1810 0.7644 0.5780 0.035 Uiso 1 1 calc R
H35C H 0.2086 0.7853 0.6391 0.035 Uiso 1 1 calc R
C36 C 0.0942(3) 0.4333(3) 0.56706(9) 0.0171(5) Uani 1 1 d .
C37 C 0.1628(3) 0.2932(3) 0.57104(9) 0.0181(5) Uani 1 1 d .
C38 C -0.0416(3) 0.4770(3) 0.52971(10) 0.0249(6) Uani 1 1 d .
H38A H -0.0681 0.3909 0.5033 0.037 Uiso 1 1 calc R
H38B H -0.0096 0.5735 0.5136 0.037 Uiso 1 1 calc R
H38C H -0.1346 0.4948 0.5482 0.037 Uiso 1 1 calc R
C39 C 0.1182(3) 0.1363(3) 0.54040(11) 0.0293(6) Uani 1 1 d .
H39A H 0.0288 0.1485 0.5149 0.044 Uiso 1 1 calc R
H39B H 0.0881 0.0559 0.5636 0.044 Uiso 1 1 calc R
H39C H 0.2091 0.1038 0.5230 0.044 Uiso 1 1 calc R
C41 C 0.7455(3) 0.7475(3) 0.40399(10) 0.0248(6) Uani 1 1 d .
C42 C 0.6673(3) 0.6211(3) 0.42539(9) 0.0232(5) Uani 1 1 d .
H42 H 0.7180 0.5718 0.4533 0.028 Uiso 1 1 calc R
C43 C 0.5117(3) 0.5677(3) 0.40483(9) 0.0196(5) Uani 1 1 d .
H43 H 0.4585 0.4823 0.4194 0.024 Uiso 1 1 calc R
C44 C 0.4328(3) 0.6389(3) 0.36266(9) 0.0189(5) Uani 1 1 d .
C45 C 0.5180(3) 0.7669(3) 0.34201(10) 0.0232(5) Uani 1 1 d .
H45 H 0.4685 0.8169 0.3140 0.028 Uiso 1 1 calc R
C46 C 0.6730(3) 0.8210(3) 0.36188(10) 0.0257(6) Uani 1 1 d .
H46 H 0.7278 0.9054 0.3473 0.031 Uiso 1 1 calc R
C47 C 0.2573(3) 0.5905(3) 0.34485(9) 0.0198(5) Uani 1 1 d .
H47A H 0.2051 0.6879 0.3366 0.024 Uiso 1 1 calc R
H47B H 0.2083 0.5487 0.3745 0.024 Uiso 1 1 calc R
C48 C 0.2137(3) 0.4658(3) 0.29765(9) 0.0167(5) Uani 1 1 d .
C49 C 0.2721(3) 0.2924(3) 0.30324(9) 0.0176(5) Uani 1 1 d .
C50 C 0.1721(3) 0.2048(3) 0.25286(9) 0.0211(5) Uani 1 1 d .
H50 H 0.2273 0.2293 0.2220 0.025 Uiso 1 1 calc R
C51 C 0.0101(3) 0.2808(3) 0.24956(9) 0.0242(6) Uani 1 1 d .
H51A H -0.0783 0.2012 0.2525 0.029 Uiso 1 1 calc R
H51B H -0.0093 0.3326 0.2170 0.029 Uiso 1 1 calc R
C52 C 0.0306(3) 0.4062(3) 0.29716(9) 0.0199(5) Uani 1 1 d .
C53 C -0.0930(3) 0.5327(3) 0.29502(11) 0.0273(6) Uani 1 1 d .
H53A H -0.0774 0.6015 0.3265 0.041 Uiso 1 1 calc R
H53B H -0.2001 0.4806 0.2916 0.041 Uiso 1 1 calc R
H53C H -0.0796 0.5958 0.2655 0.041 Uiso 1 1 calc R
C54 C 0.2616(3) 0.5434(3) 0.24832(10) 0.0261(6) Uani 1 1 d .
H54A H 0.2056 0.6396 0.2439 0.039 Uiso 1 1 calc R
H54B H 0.2329 0.4692 0.2185 0.039 Uiso 1 1 calc R
H54C H 0.3762 0.5700 0.2517 0.039 Uiso 1 1 calc R
C55 C 0.4521(3) 0.2685(3) 0.30523(10) 0.0242(6) Uani 1 1 d .
H55A H 0.4687 0.1558 0.3062 0.036 Uiso 1 1 calc R
H55B H 0.5070 0.3254 0.3360 0.036 Uiso 1 1 calc R
H55C H 0.4942 0.3093 0.2748 0.036 Uiso 1 1 calc R
C56 C 0.1804(3) 0.2380(3) 0.34834(9) 0.0178(5) Uani 1 1 d .
C57 C 0.0383(3) 0.3037(3) 0.34445(9) 0.0193(5) Uani 1 1 d .
C58 C 0.2429(3) 0.1201(3) 0.38591(10) 0.0253(6) Uani 1 1 d .
H58A H 0.2560 0.0196 0.3671 0.038 Uiso 1 1 calc R
H58B H 0.1672 0.1032 0.4114 0.038 Uiso 1 1 calc R
H58C H 0.3453 0.1621 0.4032 0.038 Uiso 1 1 calc R
C59 C -0.1033(3) 0.2748(3) 0.37517(11) 0.0304(6) Uani 1 1 d .
H59A H -0.0777 0.1998 0.4011 0.046 Uiso 1 1 calc R
H59B H -0.1951 0.2315 0.3521 0.046 Uiso 1 1 calc R
H59C H -0.1282 0.3747 0.3920 0.046 Uiso 1 1 calc R
C61 C 1.0166(3) 0.3047(4) 0.03339(11) 0.0347(7) Uani 1 1 d .
C62 C 0.9091(4) 0.3782(4) 0.00015(11) 0.0415(8) Uani 1 1 d .
H62 H 0.8731 0.3296 -0.0327 0.050 Uiso 1 1 calc R
C63 C 0.8554(3) 0.5255(4) 0.01616(10) 0.0380(7) Uani 1 1 d .
H63 H 0.7822 0.5744 -0.0063 0.046 Uiso 1 1 calc R
C64 C 0.9075(3) 0.6020(3) 0.06467(10) 0.0282(6) Uani 1 1 d .
C65 C 1.0179(3) 0.5250(3) 0.09713(10) 0.0271(6) Uani 1 1 d .
H65 H 1.0561 0.5743 0.1296 0.032 Uiso 1 1 calc R
C66 C 1.0720(3) 0.3767(3) 0.08207(11) 0.0294(6) Uani 1 1 d .
H66 H 1.1444 0.3265 0.1044 0.035 Uiso 1 1 calc R
C67 C 0.8530(3) 0.7662(3) 0.08014(11) 0.0330(7) Uani 1 1 d .
H67A H 0.8200 0.8171 0.0483 0.040 Uiso 1 1 calc R
H67B H 0.9464 0.8304 0.0973 0.040 Uiso 1 1 calc R
C68 C 0.7141(3) 0.7762(3) 0.11615(10) 0.0278(6) Uani 1 1 d .
C69 C 0.6520(3) 0.9500(3) 0.11675(10) 0.0281(6) Uani 1 1 d .
C70 C 0.5146(4) 0.9280(3) 0.15371(10) 0.0339(7) Uani 1 1 d .
H70 H 0.5633 0.9322 0.1899 0.041 Uiso 1 1 calc R
C71 C 0.4379(4) 0.7592(3) 0.13865(11) 0.0332(7) Uani 1 1 d .
H71A H 0.3261 0.7621 0.1244 0.040 Uiso 1 1 calc R
H71B H 0.4425 0.6929 0.1684 0.040 Uiso 1 1 calc R
C72 C 0.5459(3) 0.6953(3) 0.09587(10) 0.0260(6) Uani 1 1 d .
C73 C 0.5232(4) 0.5132(3) 0.08678(14) 0.0438(8) Uani 1 1 d .
H73A H 0.5892 0.4781 0.0602 0.066 Uiso 1 1 calc R
H73B H 0.4116 0.4823 0.0757 0.066 Uiso 1 1 calc R
H73C H 0.5545 0.4643 0.1187 0.066 Uiso 1 1 calc R
C74 C 0.7798(4) 0.7227(4) 0.17058(11) 0.0483(9) Uani 1 1 d .
H74A H 0.8048 0.6120 0.1674 0.073 Uiso 1 1 calc R
H74B H 0.6992 0.7347 0.1946 0.073 Uiso 1 1 calc R
H74C H 0.8759 0.7885 0.1833 0.073 Uiso 1 1 calc R
C75 C 0.7764(4) 1.0888(4) 0.13224(13) 0.0516(9) Uani 1 1 d .
H75A H 0.7242 1.1882 0.1324 0.077 Uiso 1 1 calc R
H75B H 0.8564 1.0908 0.1077 0.077 Uiso 1 1 calc R
H75C H 0.8277 1.0755 0.1665 0.077 Uiso 1 1 calc R
C76 C 0.5625(3) 0.9455(3) 0.06221(9) 0.0222(5) Uani 1 1 d .
C77 C 0.5001(3) 0.7956(3) 0.04986(9) 0.0215(5) Uani 1 1 d .
C78 C 0.5436(4) 1.0926(3) 0.03224(10) 0.0335(7) Uani 1 1 d .
H78A H 0.4875 1.0627 -0.0015 0.050 Uiso 1 1 calc R
H78B H 0.6484 1.1426 0.0281 0.050 Uiso 1 1 calc R
H78C H 0.4827 1.1668 0.0509 0.050 Uiso 1 1 calc R
C79 C 0.3871(3) 0.7330(4) 0.00401(11) 0.0399(7) Uani 1 1 d .
H79A H 0.3711 0.8169 -0.0195 0.060 Uiso 1 1 calc R
H79B H 0.2852 0.6973 0.0156 0.060 Uiso 1 1 calc R
H79C H 0.4321 0.6442 -0.0136 0.060 Uiso 1 1 calc R

loop_
_atom_site_aniso_label
_atom_site_aniso_U_11
_atom_site_aniso_U_22
_atom_site_aniso_U_33
_atom_site_aniso_U_23
_atom_site_aniso_U_13
_atom_site_aniso_U_12
Cl1 0.0271(3) 0.0397(4) 0.0362(4) -0.0061(3) 0.0026(3) 0.0040(3)
Cl2 0.0372(4) 0.0253(4) 0.0422(4) 0.0126(3) 0.0062(3) -0.0009(3)
Cl3 0.0224(3) 0.0384(4) 0.0436(4) 0.0018(3) -0.0057(3) -0.0040(3)
Cl4 0.0646(6) 0.0512(5) 0.0482(5) -0.0131(4) 0.0231(4) -0.0010(4)
O1 0.0495(14) 0.0571(16) 0.0341(12) 0.0035(11) 0.0050(10) 0.0274(12)
O2 0.0264(11) 0.0664(16) 0.0515(13) -0.0296(12) 0.0068(10) 0.0024(10)
O3 0.0232(10) 0.0400(12) 0.0473(12) 0.0010(10) 0.0052(9) -0.0093(9)
O4 0.0198(9) 0.0429(12) 0.0278(10) 0.0007(8) 0.0055(8) 0.0095(8)
O5 0.0480(13) 0.0205(11) 0.0492(13) 0.0042(9) 0.0066(10) -0.0085(9)
O6 0.0493(13) 0.0206(10) 0.0310(10) 0.0009(8) 0.0053(9) 0.0090(9)
O7 0.0813(19) 0.0562(17) 0.0427(14) -0.0014(12) 0.0025(13) 0.0403(14)
O8 0.122(2) 0.0234(13) 0.0593(15) 0.0035(11) 0.0587(15) 0.0058(13)
N1 0.0256(13) 0.0532(18) 0.0243(12) -0.0169(12) -0.0006(10) 0.0085(12)
N2 0.0180(10) 0.0375(14) 0.0193(10) 0.0039(10) 0.0056(8) -0.0014(10)
N3 0.0410(14) 0.0157(11) 0.0204(10) -0.0006(9) -0.0019(10) -0.0020(10)
N4 0.085(2) 0.0299(16) 0.0257(13) 0.0056(11) 0.0302(14) 0.0180(15)
C1 0.0236(13) 0.0224(14) 0.0314(14) -0.0046(11) 0.0017(11) -0.0018(11)
C2 0.0330(15) 0.0233(14) 0.0203(12) -0.0028(11) 0.0026(11) -0.0033(11)
C3 0.0307(14) 0.0189(13) 0.0209(13) 0.0007(10) -0.0055(10) -0.0010(11)
C4 0.0259(13) 0.0181(13) 0.0216(12) -0.0003(10) -0.0012(10) -0.0023(10)
C5 0.0302(14) 0.0183(13) 0.0203(12) 0.0027(10) 0.0018(10) -0.0059(11)
C6 0.0296(14) 0.0179(13) 0.0241(13) 0.0021(10) -0.0042(11) -0.0022(11)
C7 0.0231(13) 0.0247(14) 0.0241(13) 0.0045(11) 0.0019(10) -0.0018(11)
C8 0.0234(13) 0.0250(14) 0.0170(12) 0.0004(10) -0.0012(10) 0.0003(10)
C9 0.0207(13) 0.0325(15) 0.0173(12) 0.0001(11) 0.0046(10) -0.0012(11)
C10 0.0251(14) 0.0357(16) 0.0191(12) -0.0049(11) -0.0025(10) 0.0071(11)
C11 0.0200(13) 0.0278(15) 0.0367(15) -0.0088(12) -0.0048(11) 0.0021(11)
C12 0.0162(12) 0.0224(14) 0.0297(14) -0.0034(11) 0.0017(10) 0.0016(10)
C13 0.0170(13) 0.0304(16) 0.0573(19) -0.0067(14) 0.0041(13) 0.0003(11)
C14 0.0434(17) 0.0397(18) 0.0215(14) 0.0008(12) -0.0051(12) 0.0088(14)
C15 0.0352(16) 0.0470(19) 0.0319(15) 0.0022(14) 0.0163(13) -0.0073(14)
C16 0.0206(12) 0.0247(14) 0.0166(11) -0.0030(10) 0.0004(10) 0.0038(10)
C17 0.0224(13) 0.0212(13) 0.0220(12) -0.0005(10) 0.0032(10) 0.0038(10)
C18 0.0463(18) 0.0323(17) 0.0365(16) 0.0078(13) 0.0136(14) 0.0036(13)
C19 0.0235(13) 0.0452(18) 0.0242(13) -0.0089(12) -0.0045(11) 0.0058(12)
C21 0.0260(13) 0.0174(13) 0.0261(13) 0.0048(10) 0.0094(11) 0.0026(10)
C22 0.0257(14) 0.0277(15) 0.0180(12) 0.0027(11) 0.0045(10) 0.0069(11)
C23 0.0182(12) 0.0229(13) 0.0188(11) -0.0012(10) 0.0059(9) -0.0004(10)
C24 0.0175(12) 0.0225(13) 0.0194(12) 0.0013(10) 0.0091(9) 0.0042(10)
C25 0.0180(12) 0.0284(15) 0.0260(13) 0.0065(11) 0.0036(10) 0.0059(10)
C26 0.0174(12) 0.0269(15) 0.0314(14) 0.0035(12) 0.0013(11) -0.0019(10)
C27 0.0170(11) 0.0212(13) 0.0216(12) 0.0000(10) 0.0065(10) 0.0024(10)
C28 0.0150(11) 0.0188(13) 0.0169(11) 0.0012(10) 0.0030(9) 0.0035(9)
C29 0.0165(12) 0.0211(13) 0.0150(11) 0.0006(10) 0.0027(9) 0.0016(9)
C30 0.0115(11) 0.0282(14) 0.0159(11) 0.0019(10) 0.0021(9) -0.0016(10)
C31 0.0211(12) 0.0264(14) 0.0188(12) 0.0074(11) 0.0022(10) 0.0008(10)
C32 0.0178(12) 0.0199(13) 0.0184(11) 0.0046(10) 0.0018(9) 0.0045(10)
C33 0.0238(13) 0.0251(14) 0.0298(14) 0.0106(11) 0.0029(11) 0.0066(11)
C34 0.0169(12) 0.0365(16) 0.0218(13) 0.0001(11) 0.0009(10) -0.0006(11)
C35 0.0234(13) 0.0176(13) 0.0295(13) -0.0006(11) 0.0092(11) 0.0039(10)
C36 0.0156(11) 0.0187(13) 0.0168(11) 0.0014(9) 0.0016(9) -0.0008(9)
C37 0.0189(12) 0.0169(13) 0.0191(12) 0.0013(10) 0.0042(9) 0.0014(10)
C38 0.0256(13) 0.0271(15) 0.0220(12) 0.0010(11) -0.0017(10) 0.0066(11)
C39 0.0297(15) 0.0225(15) 0.0349(15) -0.0019(12) 0.0012(12) 0.0020(11)
C41 0.0196(12) 0.0230(14) 0.0298(14) -0.0063(11) -0.0024(11) 0.0010(10)
C42 0.0255(13) 0.0248(14) 0.0195(12) -0.0009(10) -0.0008(10) 0.0091(11)
C43 0.0225(12) 0.0184(13) 0.0178(11) -0.0027(10) 0.0045(10) -0.0002(10)
C44 0.0214(12) 0.0148(13) 0.0195(12) -0.0054(9) 0.0009(10) 0.0017(10)
C45 0.0267(13) 0.0166(13) 0.0255(13) 0.0002(10) -0.0030(10) 0.0048(10)
C46 0.0250(14) 0.0181(13) 0.0338(15) 0.0037(11) 0.0033(11) -0.0022(10)
C47 0.0200(12) 0.0177(13) 0.0220(12) -0.0024(10) 0.0036(10) 0.0049(10)
C48 0.0189(12) 0.0160(13) 0.0143(11) 0.0005(9) -0.0022(9) -0.0009(10)
C49 0.0207(12) 0.0157(12) 0.0160(11) -0.0010(9) 0.0014(9) 0.0006(9)
C50 0.0336(14) 0.0105(12) 0.0187(12) 0.0018(9) 0.0016(10) -0.0015(10)
C51 0.0300(14) 0.0202(13) 0.0203(12) 0.0011(10) -0.0063(11) -0.0013(11)
C52 0.0223(12) 0.0194(13) 0.0165(11) 0.0007(10) -0.0043(9) 0.0005(10)
C53 0.0247(14) 0.0239(15) 0.0327(14) 0.0045(11) -0.0053(11) 0.0072(11)
C54 0.0397(16) 0.0151(13) 0.0242(13) 0.0031(11) 0.0056(11) 0.0014(11)
C55 0.0256(13) 0.0186(14) 0.0290(14) -0.0017(11) 0.0071(11) 0.0030(10)
C56 0.0218(12) 0.0154(12) 0.0153(11) 0.0016(9) -0.0014(9) -0.0005(10)
C57 0.0216(12) 0.0172(13) 0.0184(12) -0.0011(10) 0.0000(10) -0.0003(10)
C58 0.0291(14) 0.0251(15) 0.0233(13) 0.0085(11) 0.0035(11) 0.0060(11)
C59 0.0241(14) 0.0304(16) 0.0387(15) 0.0073(12) 0.0104(12) 0.0028(11)
C61 0.0320(15) 0.0403(18) 0.0318(15) -0.0030(13) 0.0127(12) -0.0060(13)
C62 0.0335(16) 0.069(2) 0.0204(14) -0.0010(15) 0.0042(12) -0.0098(16)
C63 0.0217(14) 0.070(2) 0.0231(14) 0.0162(15) 0.0008(11) -0.0005(14)
C64 0.0209(13) 0.0398(17) 0.0248(13) 0.0122(12) 0.0034(11) -0.0013(11)
C65 0.0217(13) 0.0333(16) 0.0249(13) 0.0032(11) -0.0009(10) -0.0046(11)
C66 0.0248(14) 0.0348(16) 0.0290(14) 0.0075(12) 0.0044(11) -0.0022(12)
C67 0.0254(14) 0.0395(18) 0.0352(15) 0.0179(13) -0.0001(12) 0.0017(12)
C68 0.0287(14) 0.0307(15) 0.0248(13) 0.0114(12) 0.0004(11) 0.0019(11)
C69 0.0414(16) 0.0231(15) 0.0184(13) 0.0009(11) 0.0004(11) -0.0040(12)
C70 0.0543(19) 0.0306(16) 0.0188(13) 0.0078(12) 0.0065(13) 0.0092(14)
C71 0.0415(16) 0.0283(16) 0.0348(15) 0.0149(13) 0.0170(13) 0.0102(13)
C72 0.0280(14) 0.0173(13) 0.0350(15) 0.0053(11) 0.0118(11) 0.0028(11)
C73 0.0370(17) 0.0200(15) 0.080(2) 0.0112(15) 0.0280(16) 0.0044(12)
C74 0.0481(19) 0.067(2) 0.0334(17) 0.0231(16) 0.0002(14) 0.0148(17)
C75 0.067(2) 0.043(2) 0.0382(18) -0.0112(15) -0.0060(16) -0.0180(17)
C76 0.0314(14) 0.0190(14) 0.0177(12) 0.0034(10) 0.0071(10) 0.0042(11)
C77 0.0209(12) 0.0215(14) 0.0224(12) -0.0020(10) 0.0040(10) 0.0054(10)
C78 0.0512(18) 0.0242(15) 0.0285(14) 0.0091(12) 0.0131(13) 0.0108(13)
C79 0.0311(16) 0.0459(19) 0.0393(17) -0.0122(14) -0.0026(13) -0.0007(14)

loop_
_atom_type_symbol
_atom_type_description
_atom_type_scat_dispersion_real
_atom_type_scat_dispersion_imag
_atom_type_scat_source
C C 0.0033 0.0016 'International Tables Vol C Tables 4.2.6.8 and 6.1.1.4'
H H 0.0000 0.0000 'International Tables Vol C Tables 4.2.6.8 and 6.1.1.4'
N N 0.0061 0.0033 'International Tables Vol C Tables 4.2.6.8 and 6.1.1.4'
O O 0.0106 0.0060 'International Tables Vol C Tables 4.2.6.8 and 6.1.1.4'
Cl Cl 0.1484 0.1585 'International Tables Vol C Tables 4.2.6.8 and 6.1.1.4'

loop_
_geom_angle_atom_site_label_1
_geom_angle_atom_site_label_2
_geom_angle_atom_site_label_3
_geom_angle
O1 N1 O2 124.1(3)
O1 N1 C10 120.6(2)
O2 N1 C10 115.3(3)
O3 N2 O4 123.4(2)
O3 N2 C30 120.6(2)
O4 N2 C30 116.0(2)
O5 N3 O6 123.5(2)
O5 N3 C50 120.3(2)
O6 N3 C50 116.2(2)
O7 N4 O8 123.9(3)
O7 N4 C70 120.6(3)
O8 N4 C70 115.6(3)
C6 C1 C2 121.4(2)
C6 C1 Cl1 119.9(2)
C2 C1 Cl1 118.7(2)
C1 C2 C3 118.8(2)
C2 C3 C4 121.8(2)
C3 C4 C5 117.4(2)
C3 C4 C7 120.6(2)
C5 C4 C7 121.9(2)
C6 C5 C4 121.5(2)
C1 C6 C5 119.0(2)
C4 C7 C8 117.9(2)
C14 C8 C7 107.8(2)
C14 C8 C12 113.7(2)
C7 C8 C12 117.8(2)
C14 C8 C9 115.3(2)
C7 C8 C9 109.18(19)
C12 C8 C9 92.72(18)
C15 C9 C16 117.4(2)
C15 C9 C10 115.8(2)
C16 C9 C10 104.0(2)
C15 C9 C8 116.7(2)
C16 C9 C8 100.68(18)
C10 C9 C8 99.51(19)
N1 C10 C11 114.0(2)
N1 C10 C9 111.2(2)
C11 C10 C9 104.1(2)
C10 C11 C12 103.3(2)
C13 C12 C17 117.2(2)
C13 C12 C8 119.5(2)
C17 C12 C8 101.30(19)
C13 C12 C11 111.9(2)
C17 C12 C11 103.22(19)
C8 C12 C11 101.3(2)
C17 C16 C19 129.3(2)
C17 C16 C9 108.2(2)
C19 C16 C9 122.2(2)
C16 C17 C18 129.0(2)
C16 C17 C12 107.4(2)
C18 C17 C12 123.0(2)
C22 C21 C26 121.1(2)
C22 C21 Cl2 119.56(19)
C26 C21 Cl2 119.4(2)
C21 C22 C23 119.3(2)
C22 C23 C24 121.3(2)
C25 C24 C23 117.4(2)
C25 C24 C27 122.4(2)
C23 C24 C27 120.0(2)
C26 C25 C24 121.9(2)
C21 C26 C25 119.1(2)
C24 C27 C28 120.3(2)
C34 C28 C27 108.21(19)
C34 C28 C32 115.76(19)
C27 C28 C32 108.87(19)
C34 C28 C29 113.41(19)
C27 C28 C29 117.27(18)
C32 C28 C29 92.85(17)
C35 C29 C36 118.48(19)
C35 C29 C28 118.97(19)
C36 C29 C28 100.90(18)
C35 C29 C30 112.79(19)
C36 C29 C30 104.29(18)
C28 C29 C30 98.60(17)
N2 C30 C31 114.1(2)
N2 C30 C29 109.91(18)
C31 C30 C29 104.61(18)
C30 C31 C32 102.47(18)
C37 C32 C33 116.7(2)
C37 C32 C31 104.50(18)
C33 C32 C31 113.66(19)
C37 C32 C28 100.73(17)
C33 C32 C28 117.33(19)
C31 C32 C28 101.80(18)
C37 C36 C38 129.6(2)
C37 C36 C29 107.5(2)
C38 C36 C29 122.7(2)
C36 C37 C39 128.9(2)
C36 C37 C32 108.2(2)
C39 C37 C32 122.6(2)
C42 C41 C46 121.3(2)
C42 C41 Cl3 119.45(19)
C46 C41 Cl3 119.2(2)
C41 C42 C43 119.2(2)
C42 C43 C44 121.6(2)
C43 C44 C45 117.0(2)
C43 C44 C47 120.4(2)
C45 C44 C47 122.2(2)
C46 C45 C44 122.1(2)
C45 C46 C41 118.8(2)
C44 C47 C48 119.72(19)
C54 C48 C47 108.09(19)
C54 C48 C49 113.83(19)
C47 C48 C49 117.35(18)
C54 C48 C52 115.91(19)
C47 C48 C52 108.22(19)
C49 C48 C52 92.95(17)
C55 C49 C56 118.44(19)
C55 C49 C48 118.95(19)
C56 C49 C48 101.01(18)
C55 C49 C50 112.84(19)
C56 C49 C50 104.10(18)
C48 C49 C50 98.70(17)
N3 C50 C51 114.5(2)
N3 C50 C49 110.17(18)
C51 C50 C49 104.74(19)
C50 C51 C52 102.88(19)
C53 C52 C57 117.1(2)
C53 C52 C51 114.1(2)
C57 C52 C51 104.03(19)
C53 C52 C48 117.6(2)
C57 C52 C48 100.48(17)
C51 C52 C48 101.25(19)
C57 C56 C58 129.3(2)
C57 C56 C49 107.51(19)
C58 C56 C49 123.0(2)
C56 C57 C59 129.1(2)
C56 C57 C52 108.4(2)
C59 C57 C52 122.2(2)
C62 C61 C66 120.8(3)
C62 C61 Cl4 119.5(2)
C66 C61 Cl4 119.7(2)
C61 C62 C63 119.2(3)
C62 C63 C64 122.0(3)
C63 C64 C65 117.3(3)
C63 C64 C67 120.9(2)
C65 C64 C67 121.8(2)
C66 C65 C64 121.7(3)
C61 C66 C65 119.0(3)
C64 C67 C68 118.4(2)
C72 C68 C67 118.4(2)
C72 C68 C74 113.6(2)
C67 C68 C74 107.3(2)
C72 C68 C69 93.13(19)
C67 C68 C69 109.4(2)
C74 C68 C69 114.8(2)
C75 C69 C76 117.3(2)
C75 C69 C70 115.8(2)
C76 C69 C70 104.3(2)
C75 C69 C68 116.9(3)
C76 C69 C68 100.3(2)
C70 C69 C68 99.5(2)
N4 C70 C71 113.6(3)
N4 C70 C69 111.6(2)
C71 C70 C69 104.6(2)
C70 C71 C72 102.7(2)
C73 C72 C77 117.5(2)
C73 C72 C68 119.9(2)
C77 C72 C68 101.10(19)
C73 C72 C71 111.4(2)
C77 C72 C71 102.8(2)
C68 C72 C71 101.6(2)
C77 C76 C78 129.0(2)
C77 C76 C69 108.0(2)
C78 C76 C69 122.9(2)
C76 C77 C79 128.9(2)
C76 C77 C72 107.6(2)
C79 C77 C72 123.0(2)

loop_
_geom_bond_atom_site_label_1
_geom_bond_atom_site_label_2
_geom_bond_distance
Cl1 C1 1.749(3)
Cl2 C21 1.748(2)
Cl3 C41 1.750(3)
Cl4 C61 1.744(3)
O1 N1 1.209(3)
O2 N1 1.237(3)
O3 N2 1.222(3)
O4 N2 1.237(3)
O5 N3 1.223(3)
O6 N3 1.236(3)
O7 N4 1.211(4)
O8 N4 1.237(3)
N1 C10 1.518(3)
N2 C30 1.506(3)
N3 C50 1.506(3)
N4 C70 1.517(4)
C1 C6 1.376(4)
C1 C2 1.379(4)
C2 C3 1.388(4)
C3 C4 1.389(3)
C4 C5 1.401(3)
C4 C7 1.519(3)
C5 C6 1.386(4)
C7 C8 1.553(4)
C8 C14 1.537(3)
C8 C12 1.558(3)
C8 C9 1.571(3)
C9 C15 1.516(3)
C9 C16 1.532(3)
C9 C10 1.570(4)
C10 C11 1.521(4)
C11 C12 1.567(4)
C12 C13 1.523(3)
C12 C17 1.530(3)
C16 C17 1.326(3)
C16 C19 1.504(3)
C17 C18 1.493(3)
C21 C22 1.376(3)
C21 C26 1.380(3)
C22 C23 1.385(3)
C23 C24 1.404(3)
C24 C25 1.390(3)
C24 C27 1.507(3)
C25 C26 1.384(3)
C27 C28 1.557(3)
C28 C34 1.535(3)
C28 C32 1.567(3)
C28 C29 1.568(3)
C29 C35 1.523(3)
C29 C36 1.525(3)
C29 C30 1.590(3)
C30 C31 1.535(3)
C31 C32 1.550(3)
C32 C37 1.525(3)
C32 C33 1.528(3)
C36 C37 1.338(3)
C36 C38 1.493(3)
C37 C39 1.494(4)
C41 C42 1.373(4)
C41 C46 1.386(3)
C42 C43 1.388(3)
C43 C44 1.399(3)
C44 C45 1.401(3)
C44 C47 1.511(3)
C45 C46 1.381(3)
C47 C48 1.553(3)
C48 C54 1.533(3)
C48 C49 1.565(3)
C48 C52 1.570(3)
C49 C55 1.520(3)
C49 C56 1.522(3)
C49 C50 1.587(3)
C50 C51 1.523(3)
C51 C52 1.554(3)
C52 C53 1.519(3)
C52 C57 1.527(3)
C56 C57 1.332(3)
C56 C58 1.502(3)
C57 C59 1.494(3)
C61 C62 1.377(4)
C61 C66 1.383(4)
C62 C63 1.387(5)
C63 C64 1.388(4)
C64 C65 1.397(4)
C64 C67 1.513(4)
C65 C66 1.389(4)
C67 C68 1.551(4)
C68 C72 1.545(4)
C68 C74 1.557(4)
C68 C69 1.570(4)
C69 C75 1.512(4)
C69 C76 1.525(3)
C69 C70 1.562(4)
C70 C71 1.521(4)
C71 C72 1.576(4)
C72 C73 1.519(4)
C72 C77 1.524(3)
C76 C77 1.331(3)
C76 C78 1.496(3)
C77 C79 1.486(4)
